data_7212145
loop_
_publ_author_name
'Delgado, Fernando S.'
'Sanchiz, Joaqu\'in'
'L\'opez, Trinidad'
'Lloret, Francesc'
'Julve, Miguel'
'Ruiz-P\'erez, Catalina'

_publ_section_title
;
 Building-block process for the synthesis of new chromium(iii) malonate
 complexes
;
_journal_issue 10
_journal_name_full CrystEngComm
_journal_page_first 2711
_journal_paper_doi 10.1039/b920650g
_journal_volume 12
_journal_year 2010
_chemical_formula_sum 'C24 H64 Cr2 N8 Ni O26'
_chemical_formula_weight 1043.54
_chemical_name_systematic
;
?
;
_space_group_IT_number 2
_symmetry_cell_setting triclinic
_symmetry_Int_Tables_number 2
_symmetry_space_group_name_Hall '-P 1'
_symmetry_space_group_name_H-M 'P -1'
_atom_sites_solution_hydrogens difmap
_atom_sites_solution_primary direct
_atom_sites_solution_secondary difmap
_cell_angle_alpha 106.313(4)
_cell_angle_beta 103.821(4)
_cell_angle_gamma 95.435(5)
_cell_formula_units_Z 1
_cell_length_a 9.1804(5)
_cell_length_b 9.6532(5)
_cell_length_c 13.0261(6)
_cell_measurement_temperature 293(2)
_cell_volume 1059.48(10)
_computing_cell_refinement 'Dirax/lsq (Duisenberg & Schreurs, 1989-2000)'
_computing_data_collection 'Collect (Nonius BV, 1997-2000)'
_computing_data_reduction 'EvalCCD (Duisenberg & Schreurs 1990-2000)'
_computing_molecular_graphics 'Ortep-3 for Windows (Farrugia, 1997)'
_computing_publication_material 'WinGX publication routines (Farrugia, 1999)'
_computing_structure_refinement 'SHELXL-97 (Sheldrick, 1997)'
_computing_structure_solution 'SHELXS-97 (Sheldrick, 1997)'
_diffrn_ambient_temperature 293(2)
_diffrn_detector 'CCD plate'
_diffrn_detector_area_resol_mean 9
_diffrn_measured_fraction_theta_full 0.968
_diffrn_measured_fraction_theta_max 0.968
_diffrn_measurement_device '95mm CCD camera on \k-goniostat'
_diffrn_measurement_device_type KappaCCD
_diffrn_measurement_method 'CCD rotation images, thick slices'
_diffrn_radiation_monochromator 'horizonally mounted graphite crystal'
_diffrn_radiation_probe x-ray
_diffrn_radiation_source 'fine-focus sealed tube'
_diffrn_radiation_type Mok\a
_diffrn_radiation_wavelength 0.71073
_diffrn_reflns_av_R_equivalents 0.0384
_diffrn_reflns_av_sigmaI/netI 0.0892
_diffrn_reflns_limit_h_max 12
_diffrn_reflns_limit_h_min -12
_diffrn_reflns_limit_k_max 12
_diffrn_reflns_limit_k_min -13
_diffrn_reflns_limit_l_max 18
_diffrn_reflns_limit_l_min -18
_diffrn_reflns_number 12468
_diffrn_reflns_theta_full 30.00
_diffrn_reflns_theta_max 30.00
_diffrn_reflns_theta_min 6.41
_diffrn_source 'Enraf Nonius FR590'
_exptl_absorpt_coefficient_mu 1.043
_exptl_absorpt_correction_T_max 0.801
_exptl_absorpt_correction_T_min 0.689
_exptl_absorpt_correction_type empirical
_exptl_absorpt_process_details sadabs
_exptl_crystal_colour 'dark violet'
_exptl_crystal_density_diffrn 1.636
_exptl_crystal_density_method 'not measured'
_exptl_crystal_description prism
_exptl_crystal_F_000 548
_exptl_crystal_size_max 0.36
_exptl_crystal_size_mid 0.29
_exptl_crystal_size_min 0.24
_refine_diff_density_max 0.880
_refine_diff_density_min -0.788
_refine_diff_density_rms 0.089
_refine_ls_extinction_method none
_refine_ls_goodness_of_fit_ref 1.027
_refine_ls_hydrogen_treatment refall
_refine_ls_matrix_type full
_refine_ls_number_parameters 373
_refine_ls_number_reflns 5987
_refine_ls_number_restraints 0
_refine_ls_restrained_S_all 1.027
_refine_ls_R_factor_all 0.1165
_refine_ls_R_factor_gt 0.0542
_refine_ls_shift/su_max 0.000
_refine_ls_shift/su_mean 0.000
_refine_ls_structure_factor_coef Fsqd
_refine_ls_weighting_details 'calc w=1/[\s^2^(Fo^2^)+(0.0654P)^2^+0.2130P] where P=(Fo^2^+2Fc^2^)/3'
_refine_ls_weighting_scheme calc
_refine_ls_wR_factor_gt 0.1160
_refine_ls_wR_factor_ref 0.1368
_reflns_number_gt 3564
_reflns_number_total 5987
_reflns_threshold_expression >2sigma(I)
_cod_data_source_file b920650g.txt
_cod_data_source_block compound4
_cod_original_cell_volume 1059.48(9)
_cod_database_code 7212145

loop_
_symmetry_equiv_pos_as_xyz
'x, y, z'
'-x, -y, -z'

loop_
_atom_site_label
_atom_site_type_symbol
_atom_site_fract_x
_atom_site_fract_y
_atom_site_fract_z
_atom_site_U_iso_or_equiv
_atom_site_adp_type
_atom_site_occupancy
_atom_site_symmetry_multiplicity
_atom_site_calc_flag
_atom_site_refinement_flags
Cr1 Cr -0.05174(6) -0.04499(5) 0.08883(4) 0.02298(15) Uani 1 1 d .
C1 C 0.0603(4) -0.3155(3) 0.1068(3) 0.0260(7) Uani 1 1 d .
C2 C -0.0691(4) -0.3516(5) 0.1519(4) 0.0354(8) Uani 1 1 d .
C3 C -0.2183(4) -0.3070(4) 0.1100(3) 0.0296(7) Uani 1 1 d .
O1 O 0.0757(3) -0.1989(2) 0.0809(2) 0.0317(5) Uani 1 1 d .
O2 O -0.2206(3) -0.1890(3) 0.0867(2) 0.0331(5) Uani 1 1 d .
O3 O 0.1549(3) -0.4001(3) 0.0980(2) 0.0409(6) Uani 1 1 d .
O4 O -0.3372(3) -0.3881(3) 0.1020(3) 0.0498(7) Uani 1 1 d .
C11 C -0.1863(4) 0.2066(4) 0.1778(3) 0.0326(8) Uani 1 1 d .
C12 C -0.0454(5) 0.2615(4) 0.2733(4) 0.0394(9) Uani 1 1 d .
C13 C 0.0359(4) 0.1527(4) 0.3166(3) 0.0310(7) Uani 1 1 d .
O11 O -0.1937(3) 0.0942(3) 0.09934(18) 0.0306(5) Uani 1 1 d .
O12 O 0.0254(3) 0.0235(3) 0.25360(18) 0.0314(5) Uani 1 1 d .
O13 O -0.2945(4) 0.2765(3) 0.1782(2) 0.0567(8) Uani 1 1 d .
O14 O 0.1126(3) 0.1937(3) 0.4145(2) 0.0502(7) Uani 1 1 d .
O20 O -0.1104(3) -0.0876(3) -0.0720(2) 0.0277(6) Uani 1 1 d .
Ni1 Ni -0.5000 -1.0000 0.5000 0.02315(16) Uani 1 2 d S
C31 C -0.2142(4) -0.9845(6) 0.4439(3) 0.0414(10) Uani 1 1 d .
C32 C -0.3109(4) -0.9368(5) 0.3542(3) 0.0355(8) Uani 1 1 d .
C34 C -0.5617(4) -0.8645(4) 0.3199(3) 0.0327(8) Uani 1 1 d .
C33 C -0.5253(5) -0.7344(4) 0.4233(3) 0.0401(9) Uani 1 1 d .
C35 C -0.5580(4) -1.1094(4) 0.1299(3) 0.0313(7) Uani 1 1 d .
C36 C -0.5391(4) -1.1202(4) 0.2468(3) 0.0299(7) Uani 1 1 d .
N31 N -0.2627(3) -0.9341(4) 0.5464(3) 0.0337(7) Uani 1 1 d .
N32 N -0.5407(5) -0.7806(4) 0.5198(3) 0.0364(7) Uani 1 1 d .
N33 N -0.5965(4) -1.2584(4) 0.0488(3) 0.0318(7) Uani 1 1 d .
N34 N -0.4761(3) -0.9818(3) 0.3390(2) 0.0258(6) Uani 1 1 d .
O1W O -0.4303(4) -0.4966(4) 0.2581(3) 0.0706(10) Uani 1 1 d .
O2W O 0.2470(4) -0.6014(3) 0.1969(3) 0.0664(9) Uani 1 1 d .
O3W O 0.1925(6) -0.3946(4) 0.3867(4) 0.1083(15) Uani 1 1 d .
O4W O 0.1481(14) 0.4472(12) 0.5649(8) 0.358(9) Uani 1 1 d .
H1 H -0.080(5) -0.443(5) 0.146(3) 0.051(13) Uiso 1 1 d .
H2 H -0.042(4) -0.314(4) 0.225(3) 0.031(10) Uiso 1 1 d .
H11 H -0.056(5) 0.333(5) 0.336(4) 0.053(12) Uiso 1 1 d .
H12 H 0.021(5) 0.308(5) 0.261(4) 0.053(14) Uiso 1 1 d .
H20 H -0.122(6) -0.148(5) -0.098(4) 0.043(17) Uiso 1 1 d .
H30 H -0.243(4) -0.841(4) 0.578(3) 0.022(9) Uiso 1 1 d .
H31 H -0.210(4) -0.966(4) 0.597(3) 0.033(10) Uiso 1 1 d .
H32 H -0.103(5) -0.950(4) 0.455(3) 0.040(10) Uiso 1 1 d .
H33 H -0.225(5) -1.089(5) 0.419(3) 0.047(12) Uiso 1 1 d .
H34 H -0.292(5) -0.827(5) 0.378(3) 0.044(11) Uiso 1 1 d .
H35 H -0.294(4) -0.963(4) 0.284(3) 0.036(10) Uiso 1 1 d .
H36 H -0.637(6) -0.782(5) 0.526(3) 0.053(13) Uiso 1 1 d .
H37 H -0.482(5) -0.723(5) 0.569(4) 0.043(13) Uiso 1 1 d .
H38 H -0.594(5) -0.665(5) 0.415(3) 0.050(12) Uiso 1 1 d .
H39 H -0.422(5) -0.683(4) 0.446(3) 0.033(10) Uiso 1 1 d .
H40 H -0.661(5) -0.903(4) 0.301(3) 0.033(10) Uiso 1 1 d .
H41 H -0.542(4) -0.835(4) 0.264(3) 0.035(10) Uiso 1 1 d .
H42 H -0.532(5) -1.298(4) 0.065(3) 0.029(11) Uiso 1 1 d .
H43 H -0.674(4) -1.307(3) 0.055(2) 0.016(8) Uiso 1 1 d .
H44 H -0.623(4) -1.256(4) -0.016(3) 0.027(9) Uiso 1 1 d .
H45 H -0.464(4) -1.056(4) 0.120(3) 0.034(9) Uiso 1 1 d .
H46 H -0.640(4) -1.058(4) 0.106(3) 0.031(9) Uiso 1 1 d .
H47 H -0.482(5) -1.182(4) 0.256(3) 0.045(12) Uiso 1 1 d .
H48 H -0.632(4) -1.159(4) 0.248(3) 0.030(9) Uiso 1 1 d .

loop_
_atom_site_aniso_label
_atom_site_aniso_U_11
_atom_site_aniso_U_22
_atom_site_aniso_U_33
_atom_site_aniso_U_23
_atom_site_aniso_U_13
_atom_site_aniso_U_12
Cr1 0.0179(3) 0.0257(3) 0.0326(3) 0.0164(2) 0.0105(2) 0.0075(2)
C1 0.0194(15) 0.0251(17) 0.0330(17) 0.0108(14) 0.0038(13) 0.0049(13)
C2 0.0237(18) 0.043(2) 0.051(2) 0.032(2) 0.0114(17) 0.0070(16)
C3 0.0191(15) 0.0370(19) 0.0391(18) 0.0190(15) 0.0116(14) 0.0050(14)
O1 0.0242(12) 0.0294(12) 0.0535(15) 0.0230(11) 0.0186(11) 0.0105(10)
O2 0.0214(12) 0.0353(13) 0.0561(15) 0.0288(12) 0.0171(11) 0.0090(10)
O3 0.0291(13) 0.0325(14) 0.0703(18) 0.0254(13) 0.0166(13) 0.0134(11)
O4 0.0228(13) 0.0520(17) 0.089(2) 0.0437(15) 0.0164(14) 0.0039(12)
C11 0.039(2) 0.038(2) 0.0369(19) 0.0269(16) 0.0171(16) 0.0181(16)
C12 0.042(2) 0.032(2) 0.046(2) 0.0134(18) 0.0141(19) 0.0070(18)
C13 0.0204(16) 0.043(2) 0.0328(18) 0.0159(16) 0.0092(14) 0.0055(15)
O11 0.0267(12) 0.0380(13) 0.0338(12) 0.0165(11) 0.0097(10) 0.0179(10)
O12 0.0301(13) 0.0370(14) 0.0351(13) 0.0194(11) 0.0109(10) 0.0142(10)
O13 0.067(2) 0.071(2) 0.0495(16) 0.0285(15) 0.0215(15) 0.0550(17)
O14 0.0439(16) 0.0601(18) 0.0394(15) 0.0125(13) 0.0007(13) 0.0131(14)
O20 0.0243(13) 0.0272(15) 0.0340(14) 0.0132(12) 0.0089(10) 0.0024(11)
Ni1 0.0160(3) 0.0301(3) 0.0264(3) 0.0147(2) 0.0050(2) 0.0027(2)
C31 0.0197(18) 0.072(3) 0.044(2) 0.032(2) 0.0133(16) 0.0084(19)
C32 0.0190(16) 0.056(3) 0.038(2) 0.0250(18) 0.0089(15) 0.0030(16)
C34 0.0306(19) 0.041(2) 0.0365(19) 0.0248(17) 0.0101(16) 0.0109(16)
C33 0.047(2) 0.038(2) 0.043(2) 0.0216(18) 0.0140(19) 0.010(2)
C35 0.0293(18) 0.038(2) 0.0298(17) 0.0153(15) 0.0082(15) 0.0074(16)
C36 0.0281(18) 0.035(2) 0.0304(18) 0.0164(15) 0.0089(15) 0.0059(16)
N31 0.0212(15) 0.047(2) 0.0344(17) 0.0210(16) 0.0017(13) 0.0021(14)
N32 0.041(2) 0.0361(19) 0.0336(18) 0.0141(15) 0.0088(16) 0.0079(16)
N33 0.0241(16) 0.045(2) 0.0304(17) 0.0189(15) 0.0064(13) 0.0099(15)
N34 0.0168(13) 0.0356(16) 0.0276(13) 0.0151(12) 0.0050(11) 0.0048(11)
O1W 0.085(3) 0.067(2) 0.077(2) 0.0283(18) 0.044(2) 0.0256(19)
O2W 0.067(2) 0.0538(19) 0.092(2) 0.0411(17) 0.0260(19) 0.0111(16)
O3W 0.118(4) 0.064(2) 0.099(3) 0.011(2) -0.022(3) -0.019(2)
O4W 0.325(13) 0.298(11) 0.222(9) -0.160(8) -0.123(9) 0.227(10)

loop_
_atom_type_symbol
_atom_type_description
_atom_type_scat_dispersion_real
_atom_type_scat_dispersion_imag
_atom_type_scat_source
C C 0.0033 0.0016 'International Tables Vol C Tables 4.2.6.8 and 6.1.1.4'
Cr Cr 0.3209 0.6236 'International Tables Vol C Tables 4.2.6.8 and 6.1.1.4'
N N 0.0061 0.0033 'International Tables Vol C Tables 4.2.6.8 and 6.1.1.4'
Ni Ni 0.3393 1.1124 'International Tables Vol C Tables 4.2.6.8 and 6.1.1.4'
O O 0.0106 0.0060 'International Tables Vol C Tables 4.2.6.8 and 6.1.1.4'
H H 0.0000 0.0000 'International Tables Vol C Tables 4.2.6.8 and 6.1.1.4'

loop_
_geom_angle_atom_site_label_1
_geom_angle_atom_site_label_2
_geom_angle_atom_site_label_3
_geom_angle
_geom_angle_site_symmetry_1
_geom_angle_site_symmetry_3
O20 Cr1 O11 89.21(11) . .
O20 Cr1 O20 79.45(13) . 2
O11 Cr1 O20 95.43(11) . 2
O20 Cr1 O2 94.01(11) . .
O11 Cr1 O2 85.86(10) . .
O20 Cr1 O2 173.30(11) 2 .
O20 Cr1 O1 92.20(11) . .
O11 Cr1 O1 174.17(9) . .
O20 Cr1 O1 90.38(11) 2 .
O2 Cr1 O1 88.40(9) . .
O20 Cr1 O12 172.10(11) . .
O11 Cr1 O12 89.12(9) . .
O20 Cr1 O12 93.03(11) 2 .
O2 Cr1 O12 93.57(10) . .
O1 Cr1 O12 90.23(10) . .
O3 C1 O1 120.6(3) . .
O3 C1 C2 119.0(3) . .
O1 C1 C2 120.4(3) . .
C3 C2 C1 118.5(3) . .
O4 C3 O2 122.1(3) . .
O4 C3 C2 117.9(3) . .
O2 C3 C2 120.0(3) . .
C1 O1 Cr1 129.4(2) . .
C3 O2 Cr1 130.2(2) . .
O11 C11 O13 121.4(3) . .
O11 C11 C12 120.0(3) . .
O13 C11 C12 118.6(3) . .
C11 C12 C13 119.0(3) . .
O14 C13 O12 121.6(3) . .
O14 C13 C12 117.8(3) . .
O12 C13 C12 120.6(3) . .
C11 O11 Cr1 128.6(2) . .
C13 O12 Cr1 125.9(2) . .
Cr1 O20 Cr1 100.55(13) . 2
N31 Ni1 N31 180.0 . 2_436
N31 Ni1 N32 92.68(16) . .
N31 Ni1 N32 87.32(16) 2_436 .
N31 Ni1 N32 87.32(16) . 2_436
N31 Ni1 N32 92.68(16) 2_436 2_436
N32 Ni1 N32 180.00 . 2_436
N31 Ni1 N34 81.61(10) . .
N31 Ni1 N34 98.39(10) 2_436 .
N32 Ni1 N34 80.94(11) . .
N32 Ni1 N34 99.06(11) 2_436 .
N31 Ni1 N34 98.39(10) . 2_436
N31 Ni1 N34 81.61(10) 2_436 2_436
N32 Ni1 N34 99.06(11) . 2_436
N32 Ni1 N34 80.94(11) 2_436 2_436
N34 Ni1 N34 180.0 . 2_436
N31 C31 C32 109.3(3) . .
N34 C32 C31 111.7(3) . .
N34 C34 C33 111.4(3) . .
N32 C33 C34 110.7(3) . .
N33 C35 C36 109.3(3) . .
N34 C36 C35 115.7(3) . .
C31 N31 Ni1 106.5(2) . .
C33 N32 Ni1 111.3(2) . .
C36 N34 C34 110.6(3) . .
C36 N34 C32 111.2(3) . .
C34 N34 C32 110.8(3) . .
C36 N34 Ni1 112.31(19) . .
C34 N34 Ni1 104.79(19) . .
C32 N34 Ni1 106.87(19) . .

loop_
_geom_bond_atom_site_label_1
_geom_bond_atom_site_label_2
_geom_bond_distance
_geom_bond_site_symmetry_2
Cr1 O20 1.945(3) .
Cr1 O11 1.959(2) .
Cr1 O20 1.963(3) 2
Cr1 O2 1.971(2) .
Cr1 O1 1.972(2) .
Cr1 O12 1.983(2) .
C1 O3 1.250(4) .
C1 O1 1.268(4) .
C1 C2 1.499(5) .
C2 C3 1.499(5) .
C3 O4 1.246(4) .
C3 O2 1.259(4) .
C11 O11 1.247(4) .
C11 O13 1.253(4) .
C11 C12 1.494(5) .
C12 C13 1.502(5) .
C13 O14 1.230(4) .
C13 O12 1.266(4) .
O20 Cr1 1.963(3) 2
Ni1 N31 2.100(3) .
Ni1 N31 2.100(3) 2_436
Ni1 N32 2.140(3) .
Ni1 N32 2.140(3) 2_436
Ni1 N34 2.213(2) .
Ni1 N34 2.213(2) 2_436
C31 N31 1.475(5) .
C31 C32 1.500(5) .
C32 N34 1.487(4) .
C34 N34 1.482(4) .
C34 C33 1.503(5) .
C33 N32 1.479(5) .
C35 N33 1.477(5) .
C35 C36 1.524(5) .
C36 N34 1.478(4) .
